data_2230498
loop_
_publ_author_name
'Wang, Ya-Ping'
'Zhang, Ning'
'He, Xiang'
'Shao, Min'
'Li, Ming-Xing'

_publ_section_title
;
 Poly[dinitrato[\m~3~-2,4,6-tris(4-pyridyl)-1,3,5-triazine]cobalt(II)]
;
_journal_coeditor_code TK2740
_journal_issue 6
_journal_name_full 'Acta Crystallographica Section E'
_journal_page_first m751
_journal_paper_doi 10.1107/S1600536811017661
_journal_volume 67
_journal_year 2011
_chemical_formula_iupac '[Co (N O3)2 (C18 H12 N6)]'
_chemical_formula_moiety 'C18 H12 Co N8 O6'
_chemical_formula_sum 'C18 H12 Co N8 O6'
_chemical_formula_weight 495.29
_chemical_name_systematic
;
Poly[dinitrato[\m~3~-2,4,6-tris(4-pyridyl)-1,3,5-triazine]cobalt(II)]
;
_space_group_IT_number 60
_symmetry_cell_setting orthorhombic
_symmetry_space_group_name_Hall '-P 2n 2ab'
_symmetry_space_group_name_H-M 'P b c n'
_atom_sites_solution_hydrogens geom
_atom_sites_solution_primary direct
_atom_sites_solution_secondary difmap
_audit_creation_method SHELXL-97
_cell_angle_alpha 90.00
_cell_angle_beta 90.00
_cell_angle_gamma 90.00
_cell_formula_units_Z 8
_cell_length_a 26.193(3)
_cell_length_b 9.8005(11)
_cell_length_c 16.2950(18)
_cell_measurement_reflns_used 4158
_cell_measurement_temperature 298(2)
_cell_measurement_theta_max 24.60
_cell_measurement_theta_min 2.50
_cell_volume 4183.0(8)
_computing_cell_refinement 'SAINT (Bruker, 2000)'
_computing_data_collection 'SMART (Bruker, 2000)'
_computing_data_reduction 'SAINT (Bruker, 2000)'
_computing_molecular_graphics 'SHELXTL (Sheldrick, 2008)'
_computing_publication_material 'SHELXTL (Sheldrick, 2008)'
_computing_structure_refinement 'SHELXL97 (Sheldrick, 2008)'
_computing_structure_solution 'SHELXS97 (Sheldrick, 2008)'
_diffrn_ambient_temperature 298(2)
_diffrn_measured_fraction_theta_full 1.000
_diffrn_measured_fraction_theta_max 1.000
_diffrn_measurement_device_type 'Bruker SMART CCD area-detector'
_diffrn_measurement_method '\f and \w'
_diffrn_radiation_monochromator graphite
_diffrn_radiation_source 'fine-focus sealed tube'
_diffrn_radiation_type MoK\a
_diffrn_radiation_wavelength 0.71073
_diffrn_reflns_av_R_equivalents 0.0491
_diffrn_reflns_av_sigmaI/netI 0.0345
_diffrn_reflns_limit_h_max 26
_diffrn_reflns_limit_h_min -31
_diffrn_reflns_limit_k_max 10
_diffrn_reflns_limit_k_min -11
_diffrn_reflns_limit_l_max 19
_diffrn_reflns_limit_l_min -19
_diffrn_reflns_number 20432
_diffrn_reflns_theta_full 25.05
_diffrn_reflns_theta_max 25.05
_diffrn_reflns_theta_min 2.22
_exptl_absorpt_coefficient_mu 0.875
_exptl_absorpt_correction_T_max 0.9176
_exptl_absorpt_correction_T_min 0.8444
_exptl_absorpt_correction_type multi-scan
_exptl_absorpt_process_details '(SADABS; Sheldrick, 2007)'
_exptl_crystal_colour pink
_exptl_crystal_density_diffrn 1.573
_exptl_crystal_density_method 'not measured'
_exptl_crystal_description block
_exptl_crystal_F_000 2008
_exptl_crystal_size_max 0.20
_exptl_crystal_size_mid 0.20
_exptl_crystal_size_min 0.10
_refine_diff_density_max 0.451
_refine_diff_density_min -0.325
_refine_ls_extinction_method none
_refine_ls_goodness_of_fit_ref 1.034
_refine_ls_hydrogen_treatment constr
_refine_ls_matrix_type full
_refine_ls_number_parameters 298
_refine_ls_number_reflns 3710
_refine_ls_number_restraints 0
_refine_ls_restrained_S_all 1.034
_refine_ls_R_factor_all 0.0598
_refine_ls_R_factor_gt 0.0401
_refine_ls_shift/su_max 0.001
_refine_ls_shift/su_mean 0.000
_refine_ls_structure_factor_coef Fsqd
_refine_ls_weighting_details 'calc w=1/[\s^2^(Fo^2^)+(0.0467P)^2^+3.8374P] where P=(Fo^2^+2Fc^2^)/3'
_refine_ls_weighting_scheme calc
_refine_ls_wR_factor_gt 0.0959
_refine_ls_wR_factor_ref 0.1076
_reflns_number_gt 2756
_reflns_number_total 3710
_reflns_threshold_expression I>2sigma(I)
_cod_data_source_file tk2740.cif
_cod_data_source_block I
_cod_database_code 2230498
_cod_database_fobs_code 2230498

loop_
_symmetry_equiv_pos_as_xyz
'x, y, z'
'-x+1/2, -y+1/2, z+1/2'
'-x, y, -z+1/2'
'x+1/2, -y+1/2, -z'
'-x, -y, -z'
'x-1/2, y-1/2, -z-1/2'
'x, -y, z-1/2'
'-x-1/2, y-1/2, z'

loop_
_atom_site_type_symbol
_atom_site_label
_atom_site_fract_x
_atom_site_fract_y
_atom_site_fract_z
_atom_site_U_iso_or_equiv
_atom_site_adp_type
_atom_site_calc_flag
_atom_site_refinement_flags
_atom_site_occupancy
_atom_site_symmetry_multiplicity
_atom_site_disorder_assembly
_atom_site_disorder_group
Co Co1 0.380905(14) -0.17895(4) 0.06119(2) 0.03151(15) Uani d . 1 1 . .
C C1 0.41284(12) 0.0886(4) 0.1400(2) 0.0534(10) Uani d . 1 1 . .
H H1 0.4429 0.0692 0.1121 0.064 Uiso calc R 1 1 . .
C C2 0.41134(12) 0.2035(4) 0.1879(2) 0.0543(10) Uani d . 1 1 . .
H H2 0.4402 0.2581 0.1932 0.065 Uiso calc R 1 1 . .
C C3 0.36691(11) 0.2379(3) 0.22819(18) 0.0329(7) Uani d . 1 1 . .
C C4 0.32551(12) 0.1533(4) 0.2173(2) 0.0453(9) Uani d . 1 1 . .
H H4 0.2944 0.1735 0.2421 0.054 Uiso calc R 1 1 . .
C C5 0.33059(12) 0.0391(4) 0.1696(2) 0.0493(9) Uani d . 1 1 . .
H H5 0.3023 -0.0172 0.1634 0.059 Uiso calc R 1 1 . .
C C6 0.36517(10) 0.3595(3) 0.28256(18) 0.0306(7) Uani d . 1 1 . .
C C7 0.40612(10) 0.5367(3) 0.34072(18) 0.0315(7) Uani d . 1 1 . .
C C8 0.45454(11) 0.6099(3) 0.35741(19) 0.0358(7) Uani d . 1 1 . .
C C9 0.49982(12) 0.5414(4) 0.3548(3) 0.0610(11) Uani d . 1 1 . .
H H9 0.5005 0.4493 0.3409 0.073 Uiso calc R 1 1 . .
C C10 0.54451(12) 0.6091(4) 0.3727(3) 0.0626(12) Uani d . 1 1 . .
H H10 0.5748 0.5598 0.3712 0.075 Uiso calc R 1 1 . .
C C11 0.50274(14) 0.8051(4) 0.3941(3) 0.0669(12) Uani d . 1 1 . .
H H11 0.5031 0.8974 0.4072 0.080 Uiso calc R 1 1 . .
C C12 0.45627(12) 0.7447(4) 0.3782(3) 0.0645(12) Uani d . 1 1 . .
H H12 0.4263 0.7954 0.3816 0.077 Uiso calc R 1 1 . .
C C13 0.32363(10) 0.4965(3) 0.36998(18) 0.0316(7) Uani d . 1 1 . .
C C14 0.27651(11) 0.5375(3) 0.41360(19) 0.0327(7) Uani d . 1 1 . .
C C15 0.27784(12) 0.6350(4) 0.4739(2) 0.0511(10) Uani d . 1 1 . .
H H15 0.3086 0.6758 0.4881 0.061 Uiso calc R 1 1 . .
C C16 0.23372(12) 0.6722(4) 0.5132(2) 0.0536(10) Uani d . 1 1 . .
H H16 0.2356 0.7391 0.5535 0.064 Uiso calc R 1 1 . .
C C17 0.18746(12) 0.5219(4) 0.4389(2) 0.0499(9) Uani d . 1 1 . .
H H17 0.1563 0.4813 0.4265 0.060 Uiso calc R 1 1 . .
C C18 0.22980(11) 0.4795(4) 0.3962(2) 0.0480(9) Uani d . 1 1 . .
H H18 0.2270 0.4125 0.3561 0.058 Uiso calc R 1 1 . .
N N1 0.43623(10) -0.1599(3) -0.07207(18) 0.0479(8) Uani d . 1 1 . .
N N2 0.32636(13) -0.3756(5) 0.1387(3) 0.0779(12) Uani d . 1 1 . .
N N3 0.37372(9) 0.0033(3) 0.13120(16) 0.0383(6) Uani d . 1 1 . .
N N4 0.54694(9) 0.7393(3) 0.39189(17) 0.0392(6) Uani d . 1 1 . .
N N5 0.18823(9) 0.6176(3) 0.49676(16) 0.0360(6) Uani d . 1 1 . .
N N6 0.36465(9) 0.5756(3) 0.38169(16) 0.0375(6) Uani d . 1 1 . .
N N7 0.40796(9) 0.4331(3) 0.28751(15) 0.0329(6) Uani d . 1 1 . .
N N8 0.32213(9) 0.3851(3) 0.32351(15) 0.0322(6) Uani d . 1 1 . .
O O1 0.42965(8) -0.0587(2) -0.02471(14) 0.0457(6) Uani d . 1 1 . .
O O2 0.41055(9) -0.2649(3) -0.05510(15) 0.0544(6) Uani d . 1 1 . .
O O3 0.46583(11) -0.1558(3) -0.12993(18) 0.0806(10) Uani d . 1 1 . .
O O4 0.33747(13) -0.2722(4) 0.1748(3) 0.0995(12) Uani d . 1 1 . .
O O5 0.34510(11) -0.3810(4) 0.0677(3) 0.0866(10) Uani d . 1 1 . .
O O6 0.29912(12) -0.4647(4) 0.1665(2) 0.1130(14) Uani d . 1 1 . .

loop_
_atom_site_aniso_label
_atom_site_aniso_U_11
_atom_site_aniso_U_22
_atom_site_aniso_U_33
_atom_site_aniso_U_12
_atom_site_aniso_U_13
_atom_site_aniso_U_23
Co1 0.0236(2) 0.0317(2) 0.0393(3) 0.00198(17) -0.00248(17) -0.00143(19)
C1 0.0303(18) 0.055(2) 0.075(3) -0.0103(16) 0.0153(17) -0.027(2)
C2 0.0327(18) 0.053(2) 0.077(3) -0.0157(16) 0.0185(17) -0.032(2)
C3 0.0247(15) 0.0353(17) 0.0385(17) -0.0025(13) 0.0011(13) -0.0060(14)
C4 0.0280(17) 0.049(2) 0.059(2) -0.0034(15) 0.0099(15) -0.0156(17)
C5 0.0275(17) 0.051(2) 0.070(2) -0.0092(15) 0.0074(16) -0.0219(19)
C6 0.0236(15) 0.0348(17) 0.0335(16) 0.0012(13) -0.0003(12) -0.0003(13)
C7 0.0242(15) 0.0329(17) 0.0375(17) -0.0003(13) 0.0002(13) -0.0039(14)
C8 0.0261(16) 0.0394(19) 0.0418(18) -0.0040(13) 0.0052(13) -0.0082(15)
C9 0.0279(18) 0.047(2) 0.108(3) 0.0008(16) -0.003(2) -0.032(2)
C10 0.0259(18) 0.054(2) 0.108(3) 0.0025(16) -0.0035(19) -0.037(2)
C11 0.037(2) 0.035(2) 0.128(4) -0.0017(16) -0.020(2) -0.013(2)
C12 0.0267(18) 0.045(2) 0.122(4) 0.0059(16) -0.014(2) -0.020(2)
C13 0.0213(14) 0.0378(18) 0.0357(16) 0.0022(13) 0.0011(12) -0.0008(14)
C14 0.0262(16) 0.0313(17) 0.0405(17) 0.0001(13) 0.0032(13) 0.0001(14)
C15 0.0251(17) 0.054(2) 0.074(3) -0.0056(15) 0.0085(17) -0.024(2)
C16 0.0354(19) 0.055(2) 0.070(3) -0.0054(17) 0.0116(17) -0.028(2)
C17 0.0266(17) 0.058(2) 0.065(2) -0.0078(16) 0.0038(16) -0.020(2)
C18 0.0298(17) 0.056(2) 0.058(2) -0.0054(16) 0.0062(15) -0.0229(19)
N1 0.0316(15) 0.067(2) 0.0448(17) -0.0062(14) 0.0026(13) -0.0058(16)
N2 0.038(2) 0.074(3) 0.121(4) 0.004(2) -0.014(2) 0.045(3)
N3 0.0272(13) 0.0413(16) 0.0464(16) -0.0018(11) 0.0000(12) -0.0108(13)
N4 0.0268(14) 0.0416(17) 0.0493(16) -0.0040(12) -0.0020(12) -0.0044(13)
N5 0.0254(13) 0.0362(15) 0.0464(16) -0.0004(11) 0.0068(11) -0.0010(13)
N6 0.0239(13) 0.0404(16) 0.0482(16) -0.0015(11) 0.0043(12) -0.0095(13)
N7 0.0247(13) 0.0352(15) 0.0390(14) -0.0035(11) 0.0019(11) -0.0045(12)
N8 0.0251(13) 0.0356(15) 0.0358(14) -0.0025(11) 0.0037(11) -0.0046(12)
O1 0.0426(13) 0.0465(15) 0.0481(14) 0.0017(11) 0.0020(11) -0.0023(12)
O2 0.0508(15) 0.0579(16) 0.0546(15) -0.0161(13) 0.0068(12) -0.0125(13)
O3 0.0626(18) 0.113(3) 0.0658(18) -0.0285(17) 0.0321(15) -0.0233(18)
O4 0.076(2) 0.065(2) 0.157(4) 0.0020(19) -0.011(2) 0.005(2)
O5 0.0478(18) 0.097(3) 0.115(3) -0.0097(17) -0.0112(18) 0.039(2)
O6 0.072(2) 0.114(3) 0.153(3) -0.039(2) -0.014(2) 0.087(3)

loop_
_atom_type_symbol
_atom_type_description
_atom_type_scat_dispersion_real
_atom_type_scat_dispersion_imag
_atom_type_scat_source
C C 0.0033 0.0016 'International Tables Vol C Tables 4.2.6.8 and 6.1.1.4'
H H 0.0000 0.0000 'International Tables Vol C Tables 4.2.6.8 and 6.1.1.4'
N N 0.0061 0.0033 'International Tables Vol C Tables 4.2.6.8 and 6.1.1.4'
O O 0.0106 0.0060 'International Tables Vol C Tables 4.2.6.8 and 6.1.1.4'
Co Co 0.3494 0.9721 'International Tables Vol C Tables 4.2.6.8 and 6.1.1.4'

loop_
_geom_angle_atom_site_label_1
_geom_angle_atom_site_label_2
_geom_angle_atom_site_label_3
_geom_angle_site_symmetry_1
_geom_angle_site_symmetry_3
_geom_angle
_geom_angle_publ_flag
N3 Co1 N5 . 2_554 87.31(10) ?
N3 Co1 N4 . 3_645 101.33(10) ?
N5 Co1 N4 2_554 3_645 170.62(10) ?
N3 Co1 O5 . . 133.94(13) ?
N5 Co1 O5 2_554 . 85.25(10) ?
N4 Co1 O5 3_645 . 91.23(10) ?
N3 Co1 O2 . . 144.01(10) ?
N5 Co1 O2 2_554 . 89.09(10) ?
N4 Co1 O2 3_645 . 81.77(10) ?
O5 Co1 O2 . . 81.26(13) ?
N3 Co1 O1 . . 86.76(9) ?
N5 Co1 O1 2_554 . 91.58(9) ?
N4 Co1 O1 3_645 . 85.33(9) ?
O5 Co1 O1 . . 138.75(13) ?
O2 Co1 O1 . . 57.55(9) ?
N3 Co1 O4 . . 82.06(12) ?
N5 Co1 O4 2_554 . 94.84(11) ?
N4 Co1 O4 3_645 . 90.02(11) ?
O5 Co1 O4 . . 53.52(14) ?
O2 Co1 O4 . . 133.93(12) ?
O1 Co1 O4 . . 166.82(12) ?
N3 C1 C2 . . 123.8(3) ?
N3 C1 H1 . . 118.1 ?
C2 C1 H1 . . 118.1 ?
C1 C2 C3 . . 119.8(3) ?
C1 C2 H2 . . 120.1 ?
C3 C2 H2 . . 120.1 ?
C4 C3 C2 . . 117.1(3) ?
C4 C3 C6 . . 122.4(3) ?
C2 C3 C6 . . 120.4(3) ?
C5 C4 C3 . . 119.3(3) ?
C5 C4 H4 . . 120.4 ?
C3 C4 H4 . . 120.4 ?
N3 C5 C4 . . 124.1(3) ?
N3 C5 H5 . . 117.9 ?
C4 C5 H5 . . 117.9 ?
N8 C6 N7 . . 125.3(3) ?
N8 C6 C3 . . 118.4(3) ?
N7 C6 C3 . . 116.3(2) ?
N6 C7 N7 . . 124.9(3) ?
N6 C7 C8 . . 117.9(3) ?
N7 C7 C8 . . 117.1(2) ?
C9 C8 C12 . . 117.1(3) ?
C9 C8 C7 . . 120.0(3) ?
C12 C8 C7 . . 122.8(3) ?
C8 C9 C10 . . 119.7(3) ?
C8 C9 H9 . . 120.2 ?
C10 C9 H9 . . 120.2 ?
N4 C10 C9 . . 124.0(3) ?
N4 C10 H10 . . 118.0 ?
C9 C10 H10 . . 118.0 ?
N4 C11 C12 . . 123.9(3) ?
N4 C11 H11 . . 118.1 ?
C12 C11 H11 . . 118.1 ?
C8 C12 C11 . . 119.4(3) ?
C8 C12 H12 . . 120.3 ?
C11 C12 H12 . . 120.3 ?
N8 C13 N6 . . 125.5(3) ?
N8 C13 C14 . . 118.2(2) ?
N6 C13 C14 . . 116.3(3) ?
C15 C14 C18 . . 117.2(3) ?
C15 C14 C13 . . 120.8(3) ?
C18 C14 C13 . . 122.0(3) ?
C14 C15 C16 . . 119.9(3) ?
C14 C15 H15 . . 120.0 ?
C16 C15 H15 . . 120.0 ?
N5 C16 C15 . . 123.6(3) ?
N5 C16 H16 . . 118.2 ?
C15 C16 H16 . . 118.2 ?
N5 C17 C18 . . 124.0(3) ?
N5 C17 H17 . . 118.0 ?
C18 C17 H17 . . 118.0 ?
C17 C18 C14 . . 119.2(3) ?
C17 C18 H18 . . 120.4 ?
C14 C18 H18 . . 120.4 ?
O3 N1 O2 . . 122.3(3) ?
O3 N1 O1 . . 122.0(3) ?
O2 N1 O1 . . 115.6(3) ?
O4 N2 O6 . . 124.3(6) ?
O4 N2 O5 . . 112.9(4) ?
O6 N2 O5 . . 122.8(5) ?
C1 N3 C5 . . 115.8(3) ?
C1 N3 Co1 . . 121.2(2) ?
C5 N3 Co1 . . 123.0(2) ?
C10 N4 C11 . . 115.9(3) ?
C10 N4 Co1 . 3_665 118.7(2) ?
C11 N4 Co1 . 3_665 124.5(2) ?
C17 N5 C16 . . 116.0(3) ?
C17 N5 Co1 . 2 121.6(2) ?
C16 N5 Co1 . 2 122.4(2) ?
C7 N6 C13 . . 114.7(3) ?
C6 N7 C7 . . 114.8(2) ?
C13 N8 C6 . . 114.5(2) ?
N1 O1 Co1 . . 92.67(18) ?
N1 O2 Co1 . . 93.69(19) ?
N2 O4 Co1 . . 93.4(3) ?
N2 O5 Co1 . . 100.0(3) ?

loop_
_geom_bond_atom_site_label_1
_geom_bond_atom_site_label_2
_geom_bond_site_symmetry_2
_geom_bond_distance
_geom_bond_publ_flag
Co1 O1 . 2.231(2) y
Co1 O2 . 2.214(2) y
Co1 O4 . 2.357(4) y
Co1 O5 . 2.194(3) y
Co1 N3 . 2.128(3) y
Co1 N4 3_645 2.191(2) y
Co1 N5 2_554 2.178(2) y
C1 N3 . 1.330(4) ?
C1 C2 . 1.370(5) ?
C1 H1 . 0.9300 ?
C2 C3 . 1.378(4) ?
C2 H2 . 0.9300 ?
C3 C4 . 1.377(4) ?
C3 C6 . 1.485(4) ?
C4 C5 . 1.370(5) ?
C4 H4 . 0.9300 ?
C5 N3 . 1.338(4) ?
C5 H5 . 0.9300 ?
C6 N8 . 1.334(4) ?
C6 N7 . 1.335(4) ?
C7 N6 . 1.331(4) ?
C7 N7 . 1.336(4) ?
C7 C8 . 1.482(4) ?
C8 C9 . 1.364(4) ?
C8 C12 . 1.365(5) ?
C9 C10 . 1.377(5) ?
C9 H9 . 0.9300 ?
C10 N4 . 1.315(4) ?
C10 H10 . 0.9300 ?
C11 N4 . 1.326(4) ?
C11 C12 . 1.378(5) ?
C11 H11 . 0.9300 ?
C12 H12 . 0.9300 ?
C13 N8 . 1.329(4) ?
C13 N6 . 1.339(4) ?
C13 C14 . 1.480(4) ?
C14 C15 . 1.371(4) ?
C14 C18 . 1.378(4) ?
C15 C16 . 1.371(4) ?
C15 H15 . 0.9300 ?
C16 N5 . 1.333(4) ?
C16 H16 . 0.9300 ?
C17 N5 . 1.330(4) ?
C17 C18 . 1.373(4) ?
C17 H17 . 0.9300 ?
C18 H18 . 0.9300 ?
N1 O3 . 1.221(4) ?
N1 O2 . 1.260(4) ?
N1 O1 . 1.268(4) ?
N2 O4 . 1.207(5) ?
N2 O6 . 1.215(5) ?
N2 O5 . 1.258(5) ?
N4 Co1 3_665 2.191(2) ?
N5 Co1 2 2.178(2) ?
